data_9001951
loop_
_publ_author_name
'Arlt, T.'
'Armbruster, T.'
'Ulmer, P.'
'Peters, T.'

_publ_section_title
;
 MnSi2O5 with the titanite structure: A new high-pressure phase in
 the MnO-SiO2 binary
;
_journal_name_full 'American Mineralogist'
_journal_page_first 657
_journal_page_last 660
_journal_volume 83
_journal_year 1998
_chemical_formula_sum 'Mn O5 Si2'
_chemical_name_mineral Titanite
_space_group_IT_number 15
_symmetry_space_group_name_Hall '-C 2yc'
_symmetry_space_group_name_H-M 'C 1 2/c 1'
_cell_angle_alpha 90
_cell_angle_beta 114.459
_cell_angle_gamma 90
_cell_length_a 6.332
_cell_length_b 8.161
_cell_length_c 6.583
_cell_formula_units_Z 4
_cell_volume 309.651
_database_code_amcsd 0002012
_exptl_crystal_density_diffrn 4.099
_cod_original_formula_sum 'Mn Si2 O5'
_cod_database_code 9001951
_amcsd_formula_title MnSi2O5

loop_
_space_group_symop_operation_xyz
x,y,z
1/2+x,1/2+y,z
x,-y,1/2+z
1/2+x,1/2-y,1/2+z
-x,y,1/2-z
1/2-x,1/2+y,1/2-z
-x,-y,-z
1/2-x,1/2-y,-z

loop_
_atom_site_aniso_label
_atom_site_aniso_U_11
_atom_site_aniso_U_22
_atom_site_aniso_U_33
_atom_site_aniso_U_12
_atom_site_aniso_U_13
_atom_site_aniso_U_23
Mn 0.01110 0.00580 0.01070 0.00000 0.00400 0.00000
Si(M) 0.00620 0.00540 0.00580 0.00030 0.00280 -0.00010
Si(T) 0.00580 0.00490 0.00580 0.00000 0.00240 0.00000
O1 0.00700 0.00700 0.00400 0.00000 0.00100 0.00000
O2 0.00740 0.00950 0.01030 -0.00130 0.00350 -0.00310
O3 0.01000 0.00530 0.00900 -0.00100 0.00570 -0.00090

loop_
_atom_site_label
_atom_site_fract_x
_atom_site_fract_y
_atom_site_fract_z
Mn 0.00000 0.32050 0.25000
Si(M) 0.00000 0.00000 0.00000
Si(T) 0.00000 0.32340 0.75000
O1 0.00000 0.06490 0.25000
O2 -0.19790 0.55180 0.09130
O3 0.09190 0.20760 0.60180

loop_
_cod_related_entry_id
_cod_related_entry_database
_cod_related_entry_code
1 AMCSD 0002012
